data_2105156
loop_
_publ_author_name
'Tutughamiarso, Maya'
'Wagner, Guido'
'Egert, Ernst'

_publ_section_title
;
 Cocrystals of 5-fluorocytosine. I. Coformers with fixed hydrogen-bonding
 sites
;
_journal_coeditor_code GP5052
_journal_issue 4
_journal_name_full 'Acta Crystallographica Section B'
_journal_page_first 431
_journal_page_last 443
_journal_paper_doi 10.1107/S010876811202561X
_journal_volume 68
_journal_year 2012
_chemical_formula_moiety 'C4 H4 F N3 O, C4 H5 N3'
_chemical_formula_sum 'C8 H9 F N6 O'
_chemical_formula_weight 224.21
_chemical_name_systematic ?
_space_group_IT_number 2
_symmetry_cell_setting triclinic
_symmetry_space_group_name_Hall '-P 1'
_symmetry_space_group_name_H-M 'P -1'
_atom_sites_solution_hydrogens geom
_atom_sites_solution_primary direct
_atom_sites_solution_secondary difmap
_audit_creation_method SHELXL-97
_cell_angle_alpha 105.371(18)
_cell_angle_beta 101.944(16)
_cell_angle_gamma 91.700(18)
_cell_formula_units_Z 2
_cell_length_a 6.2414(12)
_cell_length_b 7.2335(17)
_cell_length_c 11.546(2)
_cell_measurement_reflns_used 2478
_cell_measurement_temperature 173(2)
_cell_measurement_theta_max 25.73
_cell_measurement_theta_min 3.45
_cell_volume 489.76(18)
_computing_cell_refinement 'X-Area (Stoe & Cie, 2001)'
_computing_data_collection 'X-Area (Stoe & Cie, 2001)'
_computing_data_reduction 'X-Area (Stoe & Cie, 2001)'
_computing_molecular_graphics 'Mercury (Macrae et al., 2008) and XP (Sheldrick, 2008);'
_computing_structure_refinement 'SHELXL97 (Sheldrick, 2008)'
_computing_structure_solution 'SHELXS97 (Sheldrick, 2008)'
_diffrn_ambient_temperature 173(2)
_diffrn_measured_fraction_theta_full 0.995
_diffrn_measured_fraction_theta_max 0.989
_diffrn_measurement_device_type 'STOE IPDS II two-circle-diffractometer'
_diffrn_measurement_method \w
_diffrn_radiation_monochromator graphite
_diffrn_radiation_source 'fine-focus sealed tube'
_diffrn_radiation_type MoK\a
_diffrn_radiation_wavelength 0.71073
_diffrn_reflns_av_R_equivalents 0.1379
_diffrn_reflns_av_sigmaI/netI 0.0991
_diffrn_reflns_limit_h_max 7
_diffrn_reflns_limit_h_min -7
_diffrn_reflns_limit_k_max 8
_diffrn_reflns_limit_k_min -8
_diffrn_reflns_limit_l_max 13
_diffrn_reflns_limit_l_min -13
_diffrn_reflns_number 4298
_diffrn_reflns_theta_full 25.00
_diffrn_reflns_theta_max 25.61
_diffrn_reflns_theta_min 3.46
_diffrn_standards_number 0
_exptl_absorpt_coefficient_mu 0.122
_exptl_absorpt_correction_type none
_exptl_crystal_colour colourless
_exptl_crystal_density_diffrn 1.520
_exptl_crystal_density_method 'not measured'
_exptl_crystal_description block
_exptl_crystal_F_000 232
_exptl_crystal_size_max 0.40
_exptl_crystal_size_mid 0.10
_exptl_crystal_size_min 0.10
_refine_diff_density_max 0.318
_refine_diff_density_min -0.379
_refine_ls_extinction_coef 0.058(18)
_refine_ls_extinction_expression Fc^*^=kFc[1+0.001xFc^2^\l^3^/sin(2\q)]^-1/4^
_refine_ls_extinction_method SHELXL
_refine_ls_goodness_of_fit_ref 0.947
_refine_ls_hydrogen_treatment mixed
_refine_ls_matrix_type full
_refine_ls_number_parameters 161
_refine_ls_number_reflns 1834
_refine_ls_number_restraints 4
_refine_ls_restrained_S_all 0.946
_refine_ls_R_factor_all 0.0955
_refine_ls_R_factor_gt 0.0720
_refine_ls_shift/su_max 0.000
_refine_ls_shift/su_mean 0.000
_refine_ls_structure_factor_coef Fsqd
_refine_ls_weighting_details 'calc w=1/[\s^2^(Fo^2^)+(0.1395P)^2^+0.0000P] where P=(Fo^2^+2Fc^2^)/3'
_refine_ls_weighting_scheme calc
_refine_ls_wR_factor_gt 0.1879
_refine_ls_wR_factor_ref 0.2098
_reflns_number_gt 1246
_reflns_number_total 1834
_reflns_threshold_expression I>2\s(I)
_cod_data_source_file gp5052.cif
_cod_data_source_block I
_cod_depositor_comments
;
The following automatic conversions were performed:

'_symmetry_cell_setting' value 'Triclinic' changed to 'triclinic'
according to /home/saulius/struct/CIF-dictionaries/cif_core.dic
dictionary named 'cif_core.dic' version 2.4.2 from 2011-04-26.

Automatic conversion script
Id: cif_fix_values 1891 2012-01-12 08:04:46Z andrius 
;
_cod_original_cell_volume 489.76(17)
_cod_database_code 2105156

loop_
_symmetry_equiv_pos_as_xyz
'x, y, z'
'-x, -y, -z'

loop_
_atom_site_type_symbol
_atom_site_label
_atom_site_fract_x
_atom_site_fract_y
_atom_site_fract_z
_atom_site_U_iso_or_equiv
_atom_site_adp_type
_atom_site_calc_flag
_atom_site_refinement_flags
_atom_site_occupancy
_atom_site_symmetry_multiplicity
N N1 0.4815(4) 0.2617(4) 0.2068(2) 0.0321(6) Uani d . 1 1
C C2 0.5522(5) 0.2809(4) 0.3289(3) 0.0314(7) Uani d . 1 1
N N3 0.4311(4) 0.2225(4) 0.4006(2) 0.0324(6) Uani d . 1 1
C C4 0.2262(4) 0.1446(5) 0.3452(3) 0.0336(7) Uani d . 1 1
H H4 0.1374 0.1042 0.3931 0.040 Uiso calc R 1 1
C C5 0.1372(5) 0.1201(5) 0.2211(3) 0.0361(7) Uani d . 1 1
H H5 -0.0085 0.0642 0.1830 0.043 Uiso calc R 1 1
C C6 0.2742(5) 0.1820(5) 0.1562(3) 0.0349(7) Uani d . 1 1
H H6 0.2187 0.1675 0.0709 0.042 Uiso calc R 1 1
N N21 0.7574(4) 0.3574(4) 0.3848(2) 0.0364(7) Uani d D 1 1
H H21A 0.804(5) 0.391(5) 0.4667(18) 0.044 Uiso d D 1 1
H H21B 0.834(5) 0.412(5) 0.345(3) 0.044 Uiso d D 1 1
N N1' 0.5718(4) 0.2739(4) 0.6578(2) 0.0296(6) Uani d . 1 1
H H1' 0.537(6) 0.248(5) 0.577(4) 0.036 Uiso d . 1 1
C C2' 0.7823(4) 0.3500(4) 0.7204(3) 0.0297(7) Uani d . 1 1
N N3' 0.8400(4) 0.3832(4) 0.8456(2) 0.0300(6) Uani d . 1 1
C C4' 0.6961(4) 0.3299(4) 0.9056(3) 0.0289(7) Uani d . 1 1
C C5' 0.4848(4) 0.2423(5) 0.8380(3) 0.0320(7) Uani d . 1 1
C C6' 0.4223(5) 0.2203(5) 0.7161(3) 0.0342(7) Uani d . 1 1
H H6' 0.2777 0.1688 0.6719 0.041 Uiso calc R 1 1
O O21' 0.9153(3) 0.3898(3) 0.6602(2) 0.0383(6) Uani d . 1 1
N N41' 0.7527(4) 0.3599(4) 1.0271(2) 0.0353(7) Uani d D 1 1
H H41A 0.661(5) 0.320(5) 1.068(3) 0.042 Uiso d D 1 1
H H41B 0.879(4) 0.428(5) 1.064(3) 0.042 Uiso d D 1 1
F F51' 0.3432(3) 0.1872(3) 0.90050(17) 0.0446(6) Uani d . 1 1

loop_
_atom_site_aniso_label
_atom_site_aniso_U_11
_atom_site_aniso_U_22
_atom_site_aniso_U_33
_atom_site_aniso_U_12
_atom_site_aniso_U_13
_atom_site_aniso_U_23
N1 0.0289(12) 0.0360(14) 0.0332(13) 0.0014(10) 0.0096(10) 0.0107(11)
C2 0.0301(14) 0.0324(16) 0.0353(16) 0.0072(11) 0.0133(12) 0.0105(13)
N3 0.0247(11) 0.0412(15) 0.0326(13) 0.0005(10) 0.0091(9) 0.0103(11)
C4 0.0255(13) 0.0433(18) 0.0325(15) -0.0002(12) 0.0086(11) 0.0101(13)
C5 0.0259(13) 0.0413(18) 0.0363(16) -0.0057(12) 0.0044(12) 0.0056(14)
C6 0.0308(14) 0.0394(17) 0.0305(15) -0.0020(12) 0.0036(12) 0.0059(13)
N21 0.0220(11) 0.0533(17) 0.0353(14) -0.0061(11) 0.0070(10) 0.0154(12)
N1' 0.0243(11) 0.0381(14) 0.0247(12) -0.0029(10) 0.0014(9) 0.0095(11)
C2' 0.0234(12) 0.0325(16) 0.0345(15) 0.0011(11) 0.0062(11) 0.0118(13)
N3' 0.0212(11) 0.0362(14) 0.0331(13) -0.0013(9) 0.0040(9) 0.0124(11)
C4' 0.0266(13) 0.0299(15) 0.0321(15) 0.0026(11) 0.0078(11) 0.0108(12)
C5' 0.0246(13) 0.0414(17) 0.0330(15) -0.0018(12) 0.0099(11) 0.0129(13)
C6' 0.0240(13) 0.0429(18) 0.0356(16) -0.0017(12) 0.0072(11) 0.0107(14)
O21' 0.0300(10) 0.0516(14) 0.0380(12) -0.0031(9) 0.0106(9) 0.0188(10)
N41' 0.0268(12) 0.0469(16) 0.0322(14) -0.0056(11) 0.0054(10) 0.0130(12)
F51' 0.0304(9) 0.0678(14) 0.0373(10) -0.0121(8) 0.0114(8) 0.0164(9)

loop_
_atom_type_symbol
_atom_type_description
_atom_type_scat_dispersion_real
_atom_type_scat_dispersion_imag
_atom_type_scat_source
C C 0.0033 0.0016 'International Tables Vol C Tables 4.2.6.8 and 6.1.1.4'
H H 0.0000 0.0000 'International Tables Vol C Tables 4.2.6.8 and 6.1.1.4'
F F 0.0171 0.0103 'International Tables Vol C Tables 4.2.6.8 and 6.1.1.4'
N N 0.0061 0.0033 'International Tables Vol C Tables 4.2.6.8 and 6.1.1.4'
O O 0.0106 0.0060 'International Tables Vol C Tables 4.2.6.8 and 6.1.1.4'

loop_
_geom_angle_atom_site_label_1
_geom_angle_atom_site_label_2
_geom_angle_atom_site_label_3
_geom_angle
C6 N1 C2 115.8(2)
N21 C2 N1 118.8(3)
N21 C2 N3 116.3(3)
N1 C2 N3 124.8(3)
C4 N3 C2 116.6(3)
N3 C4 C5 123.1(3)
N3 C4 H4 118.4
C5 C4 H4 118.4
C6 C5 C4 115.8(3)
C6 C5 H5 122.1
C4 C5 H5 122.1
N1 C6 C5 123.8(3)
N1 C6 H6 118.1
C5 C6 H6 118.1
C2 N21 H21A 122(2)
C2 N21 H21B 119(2)
H21A N21 H21B 116(3)
C6' N1' C2' 121.8(2)
C6' N1' H1' 119(2)
C2' N1' H1' 119(2)
O21' C2' N3' 121.8(2)
O21' C2' N1' 118.6(3)
N3' C2' N1' 119.6(2)
C4' N3' C2' 119.8(2)
N41' C4' N3' 120.0(3)
N41' C4' C5' 120.7(2)
N3' C4' C5' 119.3(3)
C6' C5' F51' 120.6(3)
C6' C5' C4' 121.1(3)
F51' C5' C4' 118.3(3)
C5' C6' N1' 118.2(3)
C5' C6' H6' 120.9
N1' C6' H6' 120.9
C4' N41' H41A 121(2)
C4' N41' H41B 116(3)
H41A N41' H41B 123(3)

loop_
_geom_bond_atom_site_label_1
_geom_bond_atom_site_label_2
_geom_bond_distance
N1 C6 1.346(4)
N1 C2 1.356(4)
C2 N21 1.338(4)
C2 N3 1.364(4)
N3 C4 1.338(4)
C4 C5 1.387(4)
C4 H4 0.9500
C5 C6 1.383(4)
C5 H5 0.9500
C6 H6 0.9500
N21 H21A 0.894(19)
N21 H21B 0.879(19)
N1' C6' 1.360(4)
N1' C2' 1.380(4)
N1' H1' 0.88(4)
C2' O21' 1.259(3)
C2' N3' 1.369(4)
N3' C4' 1.347(4)
C4' N41' 1.329(4)
C4' C5' 1.419(4)
C5' C6' 1.345(4)
C5' F51' 1.363(3)
C6' H6' 0.9500
N41' H41A 0.899(19)
N41' H41B 0.879(19)

loop_
_geom_hbond_atom_site_label_D
_geom_hbond_atom_site_label_H
_geom_hbond_atom_site_label_A
_geom_hbond_site_symmetry_A
_geom_hbond_distance_DH
_geom_hbond_distance_HA
_geom_hbond_distance_DA
_geom_hbond_angle_DHA
N21 H21B O21' 2_766 0.879(19) 2.11(2) 2.917(3) 152(3)
N21 H21A O21' . 0.894(19) 2.20(2) 3.072(4) 165(3)
N1' H1' N3 . 0.88(4) 1.96(4) 2.836(4) 171(3)
N41' H41B N3' 2_767 0.879(19) 2.09(2) 2.967(4) 173(3)
N41' H41A N1 1_556 0.899(19) 2.25(2) 3.136(3) 168(3)

loop_
_geom_torsion_atom_site_label_1
_geom_torsion_atom_site_label_2
_geom_torsion_atom_site_label_3
_geom_torsion_atom_site_label_4
_geom_torsion
C6 N1 C2 N21 179.4(3)
C6 N1 C2 N3 1.4(4)
N21 C2 N3 C4 -179.6(3)
N1 C2 N3 C4 -1.5(4)
C2 N3 C4 C5 0.8(4)
N3 C4 C5 C6 -0.1(5)
C2 N1 C6 C5 -0.6(4)
C4 C5 C6 N1 0.0(5)
C6' N1' C2' O21' 177.3(3)
C6' N1' C2' N3' -3.7(4)
O21' C2' N3' C4' -176.8(3)
N1' C2' N3' C4' 4.3(4)
C2' N3' C4' N41' 179.2(3)
C2' N3' C4' C5' -1.0(4)
N41' C4' C5' C6' 176.6(3)
N3' C4' C5' C6' -3.2(5)
N41' C4' C5' F51' -1.0(4)
N3' C4' C5' F51' 179.1(2)
F51' C5' C6' N1' -178.6(3)
C4' C5' C6' N1' 3.8(5)
C2' N1' C6' C5' -0.4(4)

loop_
_cod_related_entry_id
_cod_related_entry_database
_cod_related_entry_code
1 ChemSpider 30654563
